data_7112573
loop_
_publ_author_name
'Mahesh Kumar, P.'
'Siva Kumar, K.'
'Meda, Chandana L. T.'
'Rajeshwar Reddy, G.'
'Mohakhud, Pradeep K.'
'Mukkanti, K.'
'Rama Krishna, G.'
'Malla Reddy, C.'
'Rambabu, D.'
'Shiva Kumar, K.'
'Krishna Priya, K.'
'Chennubhotla, Keerthana Sarma'
'Banote, Rakesh Kumar'
'Kulkarni, Pushkar'
'Parsa, Kishore V. L.'
'Pal, Manojit'

_publ_section_title
;
 (Pd/C-mediated)coupling--iodocyclization--coupling strategy in discovery
 of novel PDE4 inhibitors: a new synthesis of pyrazolopyrimidines
;
_journal_issue 6
_journal_name_full MedChemComm
_journal_page_first 667
_journal_paper_doi 10.1039/c2md00273f
_journal_volume 3
_journal_year 2012
_chemical_formula_sum 'C22 H19 I N2 O2'
_chemical_formula_weight 470.05
_chemical_name_systematic
;
?
;
_space_group_IT_number 14
_symmetry_space_group_name_Hall '-P 2ybc'
_symmetry_space_group_name_H-M 'P 1 21/c 1'
_atom_sites_solution_hydrogens geom
_atom_sites_solution_primary direct
_atom_sites_solution_secondary difmap
_audit_creation_method SHELXL-97
_cell_angle_alpha 90.00
_cell_angle_beta 94.331(2)
_cell_angle_gamma 90.00
_cell_formula_units_Z 4
_cell_length_a 7.3912(4)
_cell_length_b 12.3586(6)
_cell_length_c 20.4375(10)
_cell_measurement_temperature 296(2)
_cell_volume 1861.53(16)
_computing_structure_refinement 'SHELXL-97 (Sheldrick, 2008)'
_computing_structure_solution 'SHELXS-97 (Sheldrick, 2008)'
_diffrn_ambient_temperature 296(2)
_diffrn_measured_fraction_theta_full 0.994
_diffrn_measured_fraction_theta_max 0.994
_diffrn_radiation_monochromator graphite
_diffrn_radiation_source 'fine-focus sealed tube'
_diffrn_radiation_type MoK\a
_diffrn_radiation_wavelength 0.71073
_diffrn_reflns_av_R_equivalents 0.0238
_diffrn_reflns_av_sigmaI/netI 0.0203
_diffrn_reflns_limit_h_max 9
_diffrn_reflns_limit_h_min -9
_diffrn_reflns_limit_k_max 15
_diffrn_reflns_limit_k_min -15
_diffrn_reflns_limit_l_max 25
_diffrn_reflns_limit_l_min -26
_diffrn_reflns_number 15729
_diffrn_reflns_theta_full 27.00
_diffrn_reflns_theta_max 27.00
_diffrn_reflns_theta_min 2.59
_exptl_absorpt_coefficient_mu 1.742
_exptl_crystal_density_diffrn 1.682
_exptl_crystal_density_method 'not measured'
_exptl_crystal_F_000 936
_refine_diff_density_max 0.614
_refine_diff_density_min -0.736
_refine_diff_density_rms 0.055
_refine_ls_extinction_method none
_refine_ls_goodness_of_fit_ref 0.834
_refine_ls_hydrogen_treatment mixed
_refine_ls_matrix_type full
_refine_ls_number_parameters 244
_refine_ls_number_reflns 4043
_refine_ls_number_restraints 0
_refine_ls_restrained_S_all 0.834
_refine_ls_R_factor_all 0.0301
_refine_ls_R_factor_gt 0.0242
_refine_ls_shift/su_max 0.001
_refine_ls_shift/su_mean 0.000
_refine_ls_structure_factor_coef Fsqd
_refine_ls_weighting_details 'calc w=1/[\s^2^(Fo^2^)+(0.1000P)^2^+0.3005P] where P=(Fo^2^+2Fc^2^)/3'
_refine_ls_weighting_scheme calc
_refine_ls_wR_factor_gt 0.0906
_refine_ls_wR_factor_ref 0.1041
_reflns_number_gt 3497
_reflns_number_total 4043
_reflns_threshold_expression >2sigma(I)
_cod_data_source_file c2md00273f.txt
_cod_data_source_block ils_drl_03_1
_cod_database_code 7112573

loop_
_symmetry_equiv_pos_as_xyz
'x, y, z'
'-x, y+1/2, -z+1/2'
'-x, -y, -z'
'x, -y-1/2, z-1/2'

loop_
_atom_site_label
_atom_site_type_symbol
_atom_site_fract_x
_atom_site_fract_y
_atom_site_fract_z
_atom_site_U_iso_or_equiv
_atom_site_adp_type
_atom_site_occupancy
_atom_site_symmetry_multiplicity
_atom_site_calc_flag
_atom_site_refinement_flags
I1 I 0.29812(2) 0.455177(14) 0.048129(9) 0.04856(11) Uani 1 1 d .
C20 C 0.2018(4) 0.8954(2) -0.00889(13) 0.0507(6) Uani 1 1 d .
H20A H 0.1451 0.9301 -0.0478 0.061 Uiso 1 1 calc R
H20B H 0.2113 0.9484 0.0262 0.061 Uiso 1 1 calc R
C14 C 0.0781(3) 0.64657(18) 0.09230(11) 0.0338(4) Uani 1 1 d .
C16 C 0.1854(3) 0.72700(18) 0.05889(11) 0.0367(5) Uani 1 1 d .
C19 C 0.3892(4) 0.8574(2) -0.02259(14) 0.0575(7) Uani 1 1 d .
H19A H 0.4589 0.9179 -0.0375 0.069 Uiso 1 1 calc R
H19B H 0.3802 0.8034 -0.0571 0.069 Uiso 1 1 calc R
C21 C 0.0841(3) 0.8017(2) 0.01063(12) 0.0447(5) Uani 1 1 d .
H21A H -0.0220 0.8300 0.0300 0.054 Uiso 1 1 calc R
H21B H 0.0428 0.7611 -0.0283 0.054 Uiso 1 1 calc R
C17 C 0.3634(3) 0.7336(2) 0.07289(13) 0.0452(5) Uani 1 1 d .
H17 H 0.4157 0.6887 0.1056 0.054 Uiso 1 1 calc R
C18 C 0.4854(4) 0.8091(3) 0.03918(15) 0.0585(7) Uani 1 1 d .
H18A H 0.5924 0.7701 0.0276 0.070 Uiso 1 1 calc R
H18B H 0.5247 0.8670 0.0690 0.070 Uiso 1 1 calc R
O1 O -0.0624(2) 0.69658(13) 0.12200(8) 0.0389(4) Uani 1 1 d .
O2 O -0.3034(2) 0.69846(14) 0.17960(9) 0.0451(4) Uani 1 1 d .
C11 C -0.1684(3) 0.52902(19) 0.15791(11) 0.0343(5) Uani 1 1 d .
C13 C 0.1012(3) 0.53863(17) 0.09570(12) 0.0336(5) Uani 1 1 d .
C15 C -0.1909(3) 0.64291(18) 0.15585(11) 0.0345(4) Uani 1 1 d .
C12 C -0.0250(3) 0.47678(18) 0.13045(11) 0.0324(4) Uani 1 1 d .
C6 C -0.2053(5) 0.0544(2) 0.18799(17) 0.0512(7) Uani 1 1 d .
H6 H -0.3272 0.0520 0.1964 0.061 Uiso 1 1 calc R
C7 C -0.1144(5) -0.0405(2) 0.17647(16) 0.0549(7) Uani 1 1 d .
H7 H -0.1758 -0.1062 0.1766 0.066 Uiso 1 1 calc R
C5 C -0.1153(3) 0.15456(18) 0.18703(11) 0.0384(5) Uani 1 1 d .
C9 C 0.1562(4) 0.0581(2) 0.16422(15) 0.0504(6) Uani 1 1 d .
H9 H 0.2780 0.0591 0.1558 0.060 Uiso 1 1 calc R
C8 C 0.0654(4) -0.0385(2) 0.16491(15) 0.0500(7) Uani 1 1 d .
H8 H 0.1261 -0.1028 0.1575 0.060 Uiso 1 1 calc R
C10 C 0.0684(3) 0.15419(19) 0.17595(12) 0.0438(5) Uani 1 1 d .
H10 H 0.1324 0.2190 0.1765 0.053 Uiso 1 1 calc R
N1 N -0.4184(3) 0.44762(16) 0.21905(13) 0.0445(5) Uani 1 1 d .
C3 C -0.2203(3) 0.25336(19) 0.19873(11) 0.0382(5) Uani 1 1 d .
C1 C -0.4690(4) 0.3514(2) 0.23983(16) 0.0538(7) Uani 1 1 d .
H1 H -0.5758 0.3478 0.2611 0.065 Uiso 1 1 calc R
C2 C -0.3744(4) 0.2551(2) 0.23223(14) 0.0512(6) Uani 1 1 d .
H2 H -0.4162 0.1914 0.2500 0.061 Uiso 1 1 calc R
N3 N -0.0221(2) 0.37007(15) 0.13987(9) 0.0367(4) Uani 1 1 d .
N2 N -0.1703(2) 0.35260(14) 0.17543(9) 0.0344(4) Uani 1 1 d .
C4 C -0.2654(3) 0.44648(17) 0.18683(12) 0.0352(5) Uani 1 1 d .

loop_
_atom_site_aniso_label
_atom_site_aniso_U_11
_atom_site_aniso_U_22
_atom_site_aniso_U_33
_atom_site_aniso_U_23
_atom_site_aniso_U_13
_atom_site_aniso_U_12
I1 0.04400(15) 0.04500(15) 0.06043(16) -0.00308(6) 0.02858(10) 0.00368(6)
C20 0.0669(16) 0.0390(13) 0.0475(13) 0.0093(11) 0.0124(11) -0.0064(11)
C14 0.0300(10) 0.0353(11) 0.0376(10) 0.0013(8) 0.0126(8) -0.0009(8)
C16 0.0423(12) 0.0293(11) 0.0397(11) 0.0013(9) 0.0109(9) -0.0032(9)
C19 0.0693(18) 0.0497(16) 0.0569(15) 0.0045(12) 0.0262(13) -0.0177(13)
C21 0.0481(13) 0.0398(13) 0.0468(13) 0.0091(10) 0.0082(10) -0.0018(10)
C17 0.0411(12) 0.0423(13) 0.0526(14) 0.0068(11) 0.0062(10) -0.0081(10)
C18 0.0477(14) 0.0516(16) 0.0774(19) 0.0089(14) 0.0126(13) -0.0171(12)
O1 0.0423(9) 0.0260(8) 0.0506(9) 0.0019(7) 0.0171(7) 0.0019(6)
O2 0.0435(9) 0.0353(9) 0.0592(10) -0.0015(7) 0.0210(7) 0.0083(7)
C11 0.0355(11) 0.0329(11) 0.0356(11) -0.0032(8) 0.0089(9) 0.0013(8)
C13 0.0319(11) 0.0343(12) 0.0368(11) -0.0007(8) 0.0167(9) 0.0016(8)
C15 0.0362(11) 0.0325(11) 0.0355(10) -0.0003(8) 0.0084(8) 0.0012(8)
C12 0.0368(11) 0.0275(10) 0.0342(10) -0.0005(8) 0.0123(8) -0.0010(8)
C6 0.0618(18) 0.0332(13) 0.0618(17) -0.0010(10) 0.0254(14) -0.0104(10)
C7 0.071(2) 0.0326(14) 0.0638(18) -0.0044(11) 0.0250(15) -0.0063(11)
C5 0.0520(13) 0.0288(11) 0.0361(11) -0.0003(8) 0.0144(9) -0.0045(9)
C9 0.0504(15) 0.0448(14) 0.0568(16) 0.0053(11) 0.0092(12) 0.0044(11)
C8 0.0671(19) 0.0346(14) 0.0493(15) 0.0005(10) 0.0110(13) 0.0059(11)
C10 0.0498(13) 0.0322(12) 0.0501(13) 0.0041(10) 0.0074(10) -0.0063(10)
N1 0.0422(12) 0.0378(12) 0.0573(14) -0.0050(8) 0.0283(10) -0.0044(8)
C3 0.0461(13) 0.0310(11) 0.0395(12) -0.0042(9) 0.0177(9) -0.0070(9)
C1 0.0522(15) 0.0433(14) 0.0714(18) -0.0047(12) 0.0407(13) -0.0094(11)
C2 0.0592(16) 0.0384(13) 0.0600(16) -0.0007(11) 0.0311(13) -0.0121(11)
N3 0.0387(9) 0.0296(9) 0.0448(10) -0.0009(8) 0.0227(8) -0.0013(7)
N2 0.0395(9) 0.0301(9) 0.0358(9) -0.0025(7) 0.0180(7) -0.0047(7)
C4 0.0373(12) 0.0327(12) 0.0376(11) -0.0044(8) 0.0154(9) -0.0024(8)

loop_
_atom_type_symbol
_atom_type_description
_atom_type_scat_dispersion_real
_atom_type_scat_dispersion_imag
_atom_type_scat_source
C C 0.0033 0.0016 'International Tables Vol C Tables 4.2.6.8 and 6.1.1.4'
H H 0.0000 0.0000 'International Tables Vol C Tables 4.2.6.8 and 6.1.1.4'
N N 0.0061 0.0033 'International Tables Vol C Tables 4.2.6.8 and 6.1.1.4'
O O 0.0106 0.0060 'International Tables Vol C Tables 4.2.6.8 and 6.1.1.4'
I I -0.4742 1.8119 'International Tables Vol C Tables 4.2.6.8 and 6.1.1.4'

loop_
_geom_angle_atom_site_label_1
_geom_angle_atom_site_label_2
_geom_angle_atom_site_label_3
_geom_angle
C19 C20 C21 111.3(2)
C13 C14 O1 121.01(19)
C13 C14 C16 128.5(2)
O1 C14 C16 110.47(18)
C17 C16 C14 120.1(2)
C17 C16 C21 122.6(2)
C14 C16 C21 117.3(2)
C20 C19 C18 110.2(2)
C16 C21 C20 111.8(2)
C16 C17 C18 124.0(2)
C17 C18 C19 111.4(2)
C15 O1 C14 124.69(18)
C12 C11 C4 105.1(2)
C12 C11 C15 122.6(2)
C4 C11 C15 132.2(2)
C14 C13 C12 118.0(2)
C14 C13 I1 123.83(17)
C12 C13 I1 118.06(15)
O2 C15 O1 116.6(2)
O2 C15 C11 129.4(2)
O1 C15 C11 114.0(2)
N3 C12 C11 113.8(2)
N3 C12 C13 126.5(2)
C11 C12 C13 119.6(2)
C7 C6 C5 120.5(3)
C8 C7 C6 120.4(3)
C10 C5 C6 117.9(2)
C10 C5 C3 124.1(2)
C6 C5 C3 118.1(2)
C8 C9 C10 120.7(3)
C7 C8 C9 120.0(3)
C9 C10 C5 120.5(2)
C1 N1 C4 114.4(2)
C2 C3 N2 114.4(2)
C2 C3 C5 124.1(2)
N2 C3 C5 121.5(2)
N1 C1 C2 125.0(2)
C3 C2 C1 120.7(2)
C12 N3 N2 103.11(17)
N3 N2 C3 124.60(18)
N3 N2 C4 113.05(18)
C3 N2 C4 122.34(19)
N1 C4 N2 123.0(2)
N1 C4 C11 132.1(2)
N2 C4 C11 104.9(2)

loop_
_geom_bond_atom_site_label_1
_geom_bond_atom_site_label_2
_geom_bond_distance
I1 C13 2.084(2)
C20 C19 1.508(4)
C20 C21 1.520(3)
C14 C13 1.346(3)
C14 O1 1.387(3)
C14 C16 1.472(3)
C16 C17 1.328(3)
C16 C21 1.508(3)
C19 C18 1.523(4)
C17 C18 1.501(3)
O1 C15 1.385(3)
O2 C15 1.208(3)
C11 C12 1.395(3)
C11 C4 1.403(3)
C11 C15 1.417(3)
C13 C12 1.435(3)
C12 N3 1.333(3)
C6 C7 1.381(4)
C6 C5 1.407(3)
C7 C8 1.367(5)
C5 C10 1.393(4)
C5 C3 1.476(3)
C9 C8 1.371(4)
C9 C10 1.382(4)
N1 C1 1.326(3)
N1 C4 1.351(3)
C3 C2 1.373(3)
C3 N2 1.376(3)
C1 C2 1.395(4)
N3 N2 1.376(2)
N2 C4 1.385(3)
